data_7009980
loop_
_publ_author_name
'Yamamoto, Yasuhiro'
'Sugawara, Kenichiro'

_publ_contact_author
;
    ENTER NAME
 ENTER ADDRESS
;
_publ_section_title
;
 Novel insertion of ethynylbenzene derivatives bearing an
 electron-withdrawing substituent at the 4-position into a P--C bond
 and their transannular insertion between a metal atom and an
 ipso-carbon atom of the phosphine ligand&#x200A;&#x2020;
;
_journal_issue 17
_journal_name_full 'Journal of the Chemical Society, Dalton Transactions'
_journal_page_first 2896
_journal_paper_doi 10.1039/b004984k
_journal_year 2000
_chemical_formula_sum 'C39 H42 Cl2 O6 P Rh'
_chemical_formula_weight 811.54
_space_group_IT_number 29
_symmetry_cell_setting orthorhombic
_symmetry_Int_Tables_number 29
_symmetry_space_group_name_Hall 'P 2c -2ac'
_symmetry_space_group_name_H-M 'P c a 21'
_audit_creation_date 'Sat Apr 17 15:02:24 1999'
_audit_creation_method 'from TEXRAY.INF file'
_cell_angle_alpha 90
_cell_angle_beta 90
_cell_angle_gamma 90
_cell_formula_units_Z 4
_cell_length_a 34.835(7)
_cell_length_b 9.135(8)
_cell_length_c 12.305(5)
_cell_measurement_reflns_used 25
_cell_measurement_temperature 299.2
_cell_measurement_theta_max 12.1
_cell_measurement_theta_min 10.2
_cell_volume 3916(4)
_computing_cell_refinement 'MSC/AFC Diffractometer Control'
_computing_data_collection 'MSC/AFC Diffractometer Control'
_computing_data_reduction teXsan
_computing_publication_material teXsan
_computing_structure_refinement teXsan
_diffrn_ambient_temperature 299.2
_diffrn_measurement_device 'Rigaku AFC5S'
_diffrn_measurement_method \w-2\q
_diffrn_orient_matrix_UB_11 -0.02397
_diffrn_orient_matrix_UB_12 0.05640
_diffrn_orient_matrix_UB_13 0.01568
_diffrn_orient_matrix_UB_21 -0.01321
_diffrn_orient_matrix_UB_22 -0.09263
_diffrn_orient_matrix_UB_23 0.02185
_diffrn_orient_matrix_UB_31 0.00866
_diffrn_orient_matrix_UB_32 0.01487
_diffrn_orient_matrix_UB_33 0.07669
_diffrn_radiation_detector 'scintillation counter'
_diffrn_radiation_monochromator graphite
_diffrn_radiation_source 'Rigaku sealed tube'
_diffrn_radiation_type 'Mo K\a'
_diffrn_radiation_wavelength 0.7107
_diffrn_reflns_av_R_equivalents 0.00
_diffrn_reflns_av_sigmaI/netI 0.142
_diffrn_reflns_limit_h_max 41
_diffrn_reflns_limit_h_min 0
_diffrn_reflns_limit_k_max 10
_diffrn_reflns_limit_k_min 0
_diffrn_reflns_limit_l_max 14
_diffrn_reflns_limit_l_min 0
_diffrn_reflns_number 3936
_diffrn_reflns_reduction_process 'Lp corrections applied'
_diffrn_reflns_theta_max 25.00
_diffrn_reflns_theta_min 2.03
_diffrn_standards_decay_% 0.31
_diffrn_standards_interval_count 200
_diffrn_standards_number 3
_exptl_absorpt_coefficient_mu 0.655
_exptl_absorpt_correction_T_max 0.998
_exptl_absorpt_correction_T_min 0.920
_exptl_absorpt_correction_type '\y scans(North,Phillips & Mathews,1968)'
_exptl_crystal_colour orange
_exptl_crystal_density_diffrn 1.377
_exptl_crystal_density_meas ?
_exptl_crystal_description prismatic
_exptl_crystal_F_000 1672.00
_exptl_crystal_size_max 0.200
_exptl_crystal_size_mid 0.200
_exptl_crystal_size_min 0.100
_refine_diff_density_max 0.83
_refine_diff_density_min -0.42
_refine_ls_extinction_method none
_refine_ls_goodness_of_fit_obs 1.853
_refine_ls_hydrogen_treatment noref
_refine_ls_matrix_type full
_refine_ls_number_constraints 0
_refine_ls_number_parameters 442
_refine_ls_number_reflns 2074
_refine_ls_number_restraints 0
_refine_ls_R_factor_obs 0.0588
_refine_ls_shift/esd_max 0.1910
_refine_ls_shift/esd_mean 0.0380
_refine_ls_structure_factor_coef F
_refine_ls_weighting_details 'w = 1/[\s^2^(Fo) + 0.00040|Fo|^2^]'
_refine_ls_weighting_scheme calc
_refine_ls_wR_factor_obs 0.0762
_reflns_number_observed 2074
_reflns_number_total 3936
_reflns_observed_criterion >3.0sigma(I)
_cod_data_source_file b004984k.txt
_cod_data_source_block 3
_cod_depositor_comments
;
The following automatic conversions were performed:

'_refine_ls_weighting_scheme' value 'w = 1/[\s^2^(Fo) +
0.00040|Fo|^2^]' was changed to 'calc'. New tag
'_refine_ls_weighting_details' was created. The value of the new tag
was set to 'w = 1/[\s^2^(Fo) + 0.00040|Fo|^2^]'.

Automatic conversion script
Id: cif_fix_values 3143 2015-03-26 13:38:13Z robertas 
;
_cod_original_cell_volume 3915(5)
_cod_original_sg_symbol_H-M 'P c a 21   '
_cod_original_formula_sum 'C39 H42 Cl2 O6 P Rh '
_cod_database_code 7009980

loop_
_symmetry_equiv_pos_as_xyz
'   +x,   +y,   +z'
'   -x,   -y,1/2+z'
'1/2-x,   +y,1/2+z'
'1/2+x,   -y,   +z'

loop_
_atom_site_aniso_label
_atom_site_aniso_U_11
_atom_site_aniso_U_22
_atom_site_aniso_U_33
_atom_site_aniso_U_12
_atom_site_aniso_U_13
_atom_site_aniso_U_23
Rh 0.0417(5) 0.0428(5) 0.0347(5) -0.0005(6) 0.0020(9) -0.0038(9)
Cl(1) 0.060(2) 0.053(3) 0.067(3) -0.011(2) 0.015(2) -0.002(2)
Cl(2) 0.064(3) 0.065(3) 0.043(2) 0.009(2) -0.012(2) -0.003(2)
P 0.038(2) 0.041(2) 0.035(2) -0.001(2) 0.003(2) 0.001(2)
O(1) 0.072(8) 0.055(7) 0.072(9) 0.006(6) 0.002(7) 0.026(7)
O(2) 0.099(10) 0.079(9) 0.036(7) 0.025(8) 0.010(7) 0.014(7)
O(3) 0.090(9) 0.054(7) 0.088(10) -0.004(7) -0.004(8) -0.025(8)
O(4) 0.09(1) 0.077(9) 0.09(1) 0.028(8) 0.008(9) 0.019(8)
O(5) 0.037(5) 0.056(6) 0.12(1) -0.018(5) -0.013(7) -0.048(7)
O(6) 0.017(4) 0.040(5) 0.083(8) 0.021(4) -0.004(5) -0.003(6)
C(1) 0.029(9) 0.09(1) 0.05(1) 0.025(8) 0.002(8) -0.01(1)
C(2) 0.06(1) 0.05(1) 0.05(1) 0.003(9) 0.002(9) -0.012(9)
C(3) 0.055(10) 0.11(2) 0.029(8) -0.02(1) 0.008(9) -0.02(1)
C(4) 0.065(10) 0.038(10) 0.035(9) -0.015(8) 0.022(8) 0.005(8)
C(5) 0.039(9) 0.063(9) 0.035(9) -0.011(8) 0.021(8) -0.008(8)
C(6) 0.09(1) 0.12(2) 0.10(2) 0.02(1) 0.03(1) -0.03(2)
C(7) 0.10(2) 0.08(1) 0.12(2) 0.01(1) 0.01(2) -0.04(2)
C(8) 0.09(2) 0.29(4) 0.04(1) -0.03(2) -0.01(1) -0.03(2)
C(9) 0.13(2) 0.08(1) 0.05(1) -0.01(1) 0.03(1) 0.00(1)
C(10) 0.07(1) 0.15(2) 0.09(2) -0.04(1) 0.02(1) -0.05(2)
C(11) 0.052(9) 0.056(9) 0.03(1) -0.005(8) 0.004(8) -0.001(8)
C(12) 0.041(9) 0.06(1) 0.05(1) 0.003(8) 0.001(9) 0.006(9)
C(13) 0.06(1) 0.09(1) 0.037(10) 0.01(1) -0.011(9) 0.01(1)
C(14) 0.07(1) 0.08(1) 0.06(1) 0.02(1) -0.01(1) 0.01(1)
C(15) 0.09(1) 0.08(1) 0.08(1) -0.03(1) -0.01(1) 0.02(1)
C(16) 0.060(10) 0.023(8) 0.07(1) 0.002(7) -0.023(9) 0.024(8)
C(17) 0.038(8) 0.06(1) 0.031(8) 0.000(8) -0.002(7) -0.009(9)
C(18) 0.06(1) 0.07(1) 0.06(1) -0.006(10) 0.000(10) -0.024(10)
C(19) 0.08(1) 0.11(2) 0.09(2) -0.06(1) -0.01(1) 0.00(2)
C(20) 0.13(2) 0.04(1) 0.07(1) 0.02(1) -0.01(1) -0.035(10)
C(21) 0.05(1) 0.08(1) 0.10(2) -0.01(1) 0.02(1) -0.03(1)
C(22) 0.08(1) 0.09(1) 0.08(1) 0.01(1) 0.00(1) -0.04(1)
C(23) 0.048(9) 0.042(9) 0.041(9) 0.004(8) -0.008(8) 0.018(8)
C(24) 0.061(10) 0.032(9) 0.024(8) 0.000(7) 0.016(7) 0.003(7)
C(25) 0.038(8) 0.044(9) 0.033(8) -0.007(8) 0.006(7) -0.009(8)
C(26) 0.06(1) 0.06(1) 0.09(2) 0.018(9) 0.02(1) 0.02(1)
C(27) 0.06(1) 0.07(1) 0.03(1) 0.007(9) -0.003(8) 0.023(8)
C(28) 0.033(7) 0.046(8) 0.05(1) -0.005(7) 0.012(7) -0.001(8)
C(29) 0.035(7) 0.09(1) 0.04(1) -0.005(9) 0.009(8) -0.02(1)
C(30) 0.07(1) 0.08(1) 0.05(1) 0.01(1) 0.01(1) 0.01(1)
C(31) 0.07(1) 0.029(8) 0.06(1) -0.005(8) 0.00(1) 0.000(10)
C(32) 0.15(2) 0.11(2) 0.05(1) 0.02(2) 0.06(1) 0.05(1)
C(33) 0.041(8) 0.09(1) 0.031(8) 0.029(10) 0.017(7) 0.040(10)
C(34) 0.043(9) 0.18(2) 0.019(8) -0.05(1) -0.004(8) 0.01(1)
C(35) 0.12(2) 0.11(2) 0.05(1) -0.05(1) 0.02(1) 0.01(1)
C(36) 0.05(1) 0.18(2) 0.07(1) -0.03(1) -0.02(1) 0.04(1)
C(37) 0.06(1) 0.10(1) 0.10(2) 0.03(1) 0.02(1) 0.04(1)
C(38) 0.041(10) 0.09(1) 0.05(1) 0.00(1) 0.006(9) 0.01(1)
C(39) 0.12(2) 0.06(2) 0.22(3) 0.04(1) 0.00(2) -0.03(2)

loop_
_atom_site_label
_atom_site_fract_x
_atom_site_fract_y
_atom_site_fract_z
_atom_site_U_iso_or_equiv
_atom_site_thermal_displace_type
_atom_site_calc_flag
_atom_site_calc_attached_atom
_atom_site_occupancy
_atom_site_refinement_flags
Rh 0.68929(3) 0.1857(1) -0.1989(2) 0.0397(2) Uani d . 1.00 .
Cl1 0.6374(1) 0.0176(5) -0.1541(4) 0.060(1) Uani d . 1.00 .
Cl2 0.7176(1) 0.1690(5) -0.0208(4) 0.057(1) Uani d . 1.00 .
P 0.6514(1) 0.3712(4) -0.1239(4) 0.038(1) Uani d . 1.00 .
O1 0.5797(3) -0.105(1) 0.471(1) 0.066(4) Uani d . 1.00 .
O2 0.5361(4) 0.064(1) 0.4949(10) 0.071(4) Uani d . 1.00 .
O3 0.5501(4) 0.067(1) -0.107(1) 0.077(4) Uani d . 1.00 .
O4 0.5607(4) 0.557(1) 0.020(1) 0.085(5) Uani d . 1.00 .
O5 0.6192(3) 0.451(1) 0.328(1) 0.071(4) Uani d . 1.00 .
O6 0.1662(2) 0.303(1) 0.3668(9) 0.047(3) Uani d . 1.00 .
C1 0.7410(4) 0.091(2) -0.275(1) 0.056(5) Uani d . 1.00 .
C2 0.7091(5) 0.035(2) -0.327(1) 0.053(5) Uani d . 1.00 .
C3 0.6882(5) 0.160(2) -0.369(1) 0.066(6) Uani d . 1.00 .
C4 0.7085(5) 0.287(2) -0.349(1) 0.046(5) Uani d . 1.00 .
C5 0.7405(4) 0.248(2) -0.287(1) 0.045(5) Uani d . 1.00 .
C6 0.7711(6) 0.015(2) -0.223(2) 0.101(8) Uani d . 1.00 .
C7 0.6966(6) -0.118(2) -0.336(2) 0.101(9) Uani d . 1.00 .
C8 0.6541(7) 0.141(4) -0.441(2) 0.14(1) Uani d . 1.00 .
C9 0.6976(6) 0.426(2) -0.393(2) 0.088(7) Uani d . 1.00 .
C10 0.7735(5) 0.346(3) -0.256(2) 0.101(8) Uani d . 1.00 .
C11 0.6177(4) 0.455(2) -0.219(1) 0.047(5) Uani d . 1.00 .
C12 0.5955(4) 0.368(2) -0.283(1) 0.051(5) Uani d . 1.00 .
C13 0.5691(5) 0.423(2) -0.357(1) 0.062(6) Uani d . 1.00 .
C14 0.5682(6) 0.572(2) -0.373(2) 0.069(6) Uani d . 1.00 .
C15 0.5908(6) 0.661(2) -0.310(2) 0.084(7) Uani d . 1.00 .
C16 0.6174(4) 0.607(1) -0.234(1) 0.052(5) Uani d . 1.00 .
C17 0.6764(4) 0.526(2) -0.060(1) 0.043(4) Uani d . 1.00 .
C18 0.7127(5) 0.559(2) -0.087(2) 0.062(6) Uani d . 1.00 .
C19 0.7293(6) 0.692(2) -0.048(2) 0.096(8) Uani d . 1.00 .
C20 0.7082(7) 0.779(2) 0.020(2) 0.082(7) Uani d . 1.00 .
C21 0.6738(5) 0.740(2) 0.053(2) 0.076(7) Uani d . 1.00 .
C22 0.6565(6) 0.623(2) 0.011(2) 0.080(7) Uani d . 1.00 .
C23 0.6271(4) 0.303(2) -0.005(1) 0.044(4) Uani d . 1.00 .
C24 0.5898(4) 0.280(1) 0.022(1) 0.039(4) Uani d . 1.00 .
C25 0.5821(4) 0.201(2) 0.127(1) 0.038(4) Uani d . 1.00 .
C26 0.6080(5) 0.097(2) 0.173(2) 0.070(6) Uani d . 1.00 .
C27 0.6008(5) 0.031(2) 0.271(1) 0.056(5) Uani d . 1.00 .
C28 0.5694(4) 0.069(2) 0.328(1) 0.042(5) Uani d . 1.00 .
C29 0.5429(4) 0.174(2) 0.286(1) 0.055(5) Uani d . 1.00 .
C30 0.5486(5) 0.237(2) 0.187(2) 0.067(6) Uani d . 1.00 .
C31 0.5631(5) 0.000(2) 0.440(1) 0.054(5) Uani d . 1.00 .
C32 0.5267(7) -0.004(2) 0.597(1) 0.103(8) Uani d . 1.00 .
C33 0.5561(4) 0.313(2) -0.043(1) 0.055(5) Uani d . 1.00 .
C34 0.5381(5) 0.198(3) -0.104(1) 0.081(6) Uani d . 1.00 .
C35 0.5050(7) 0.243(3) -0.157(2) 0.093(8) Uani d . 1.00 .
C36 0.4900(5) 0.385(3) -0.156(2) 0.099(8) Uani d . 1.00 .
C37 0.5094(5) 0.499(2) -0.094(2) 0.083(7) Uani d . 1.00 .
C38 0.5408(5) 0.455(2) -0.041(1) 0.063(6) Uani d . 1.00 .
C39 0.5509(7) 0.719(2) 0.021(3) 0.13(1) Uani d . 1.00 .
H 0.5293 -0.0205 -0.1521 0.0779 Uiso d . 1.00 .
H1 0.7695 -0.0937 -0.2228 0.1012 Uiso calc . 1.00 .
H2 0.7968 0.0296 -0.2620 0.1012 Uiso calc . 1.00 .
H3 0.7772 0.0410 -0.1491 0.1012 Uiso calc . 1.00 .
H4 0.6716 -0.1292 -0.3005 0.0988 Uiso calc . 1.00 .
H5 0.6937 -0.1452 -0.4094 0.0988 Uiso calc . 1.00 .
H6 0.7140 -0.1818 -0.3005 0.0988 Uiso calc . 1.00 .
H7 0.6413 0.2014 -0.4672 0.1393 Uiso calc . 1.00 .
H8 0.6622 0.0597 -0.5038 0.1393 Uiso calc . 1.00 .
H9 0.6355 0.0570 -0.4029 0.1393 Uiso calc . 1.00 .
H10 0.7150 0.5061 -0.3682 0.0889 Uiso calc . 1.00 .
H11 0.6995 0.4292 -0.4716 0.0889 Uiso calc . 1.00 .
H12 0.6723 0.4591 -0.3743 0.0889 Uiso calc . 1.00 .
H13 0.7929 0.3074 -0.2139 0.1288 Uiso calc . 1.00 .
H14 0.7864 0.3864 -0.3239 0.1288 Uiso calc . 1.00 .
H15 0.7653 0.4404 -0.2204 0.1288 Uiso calc . 1.00 .
H17 0.5517 0.3521 -0.3979 0.0781 Uiso calc . 1.00 .
H18 0.5508 0.6037 -0.4334 0.0888 Uiso calc . 1.00 .
H19 0.5879 0.7512 -0.3246 0.1440 Uiso calc . 1.00 .
H20 0.6382 0.6727 -0.2018 0.0660 Uiso calc . 1.00 .
H21 0.7255 0.4923 -0.1357 0.0727 Uiso calc . 1.00 .
H22 0.7554 0.7347 -0.0653 0.1356 Uiso calc . 1.00 .
H23 0.7040 0.8633 0.0649 0.1779 Uiso calc . 1.00 .
H24 0.6554 0.7465 0.1098 0.1257 Uiso calc . 1.00 .
H25 0.6318 0.6575 -0.0363 0.1337 Uiso calc . 1.00 .
H26 0.6461 0.2874 0.0548 0.0588 Uiso calc . 1.00 .
H27 0.6334 0.0591 0.1280 0.0874 Uiso calc . 1.00 .
H28 0.6181 -0.0484 0.2961 0.0784 Uiso calc . 1.00 .
H29 0.5194 0.1945 0.3265 0.0795 Uiso calc . 1.00 .
H30 0.5313 0.3160 0.1596 0.0905 Uiso calc . 1.00 .
H31 0.5048 0.0330 0.6288 0.1116 Uiso calc . 1.00 .
H32 0.5200 -0.1127 0.5804 0.1116 Uiso calc . 1.00 .
H33 0.5477 -0.0093 0.6424 0.1116 Uiso calc . 1.00 .
H34 0.4917 0.1802 -0.2009 0.1106 Uiso calc . 1.00 .
H35 0.4682 0.3970 -0.1997 0.1250 Uiso calc . 1.00 .
H36 0.4992 0.6015 -0.0842 0.1164 Uiso calc . 1.00 .
H37 0.6145 0.4285 0.3734 0.0779 Uiso calc . 1.00 .
H38 0.6115 0.5070 0.2800 0.0779 Uiso calc . 1.00 .
H39 0.5971 0.2656 -0.2721 0.0702 Uiso calc . 1.00 .
H40 0.1656 0.3074 0.3047 0.0779 Uiso calc . 1.00 .
H41 0.1601 0.2716 0.4040 0.0779 Uiso calc . 1.00 .

loop_
_atom_type_symbol
_atom_type_oxidation_number
_atom_type_number_in_cell
_atom_type_scat_dispersion_real
_atom_type_scat_dispersion_imag
_atom_type_scat_source
C 0 156 0.003 0.002
;International Tables for Crystallography
(1992, Vol. C, Tables 4.2.6.8 and 6.1.1.1)
;
H 0 168 0.000 0.000
;International Tables for Crystallography
(1992, Vol. C, Table 6.1.1.2)
;
O 0 24 0.011 0.006
;International Tables for Crystallography
(1992, Vol. C, Tables 4.2.6.8 and 6.1.1.1)
;
P 0 4 0.102 0.094
;International Tables for Crystallography
(1992, Vol. C, Tables 4.2.6.8 and 6.1.1.1)
;
Cl 0 8 0.148 0.159
;International Tables for Crystallography
(1992, Vol. C, Tables 4.2.6.8 and 6.1.1.1)
;
Rh 0 4 -1.118 0.919
;International Tables for Crystallography
(1992, Vol. C, Tables 4.2.6.8 and 6.1.1.1)
;

loop_
_geom_angle_atom_site_label_1
_geom_angle_atom_site_label_2
_geom_angle_atom_site_label_3
_geom_angle
_geom_angle_site_symmetry_1
_geom_angle_site_symmetry_2
_geom_angle_site_symmetry_3
_geom_angle_publ_flag
Cl(1) Rh Cl(2) 93.3(2) 1_555 1_555 1_555 yes
Cl(1) Rh P 87.0(1) 1_555 1_555 1_555 yes
Cl(1) Rh C(1) 117.0(5) 1_555 1_555 1_555 yes
Cl(1) Rh C(2) 90.0(5) 1_555 1_555 1_555 yes
Cl(1) Rh C(3) 98.1(5) 1_555 1_555 1_555 yes
Cl(1) Rh C(4) 133.7(4) 1_555 1_555 1_555 yes
Cl(1) Rh C(5) 153.0(4) 1_555 1_555 1_555 yes
Cl(2) Rh P 85.3(2) 1_555 1_555 1_555 yes
Cl(2) Rh C(1) 91.5(5) 1_555 1_555 1_555 yes
Cl(2) Rh C(2) 118.9(5) 1_555 1_555 1_555 yes
Cl(2) Rh C(3) 154.7(5) 1_555 1_555 1_555 yes
Cl(2) Rh C(4) 132.4(4) 1_555 1_555 1_555 yes
Cl(2) Rh C(5) 97.8(4) 1_555 1_555 1_555 yes
P Rh C(1) 155.9(5) 1_555 1_555 1_555 yes
P Rh C(2) 155.7(5) 1_555 1_555 1_555 yes
P Rh C(3) 117.7(6) 1_555 1_555 1_555 yes
P Rh C(4) 101.6(4) 1_555 1_555 1_555 yes
P Rh C(5) 118.3(5) 1_555 1_555 1_555 yes
C(1) Rh C(2) 36.6(6) 1_555 1_555 1_555 yes
C(1) Rh C(3) 63.2(7) 1_555 1_555 1_555 yes
C(1) Rh C(4) 63.6(6) 1_555 1_555 1_555 yes
C(1) Rh C(5) 38.5(6) 1_555 1_555 1_555 yes
C(2) Rh C(3) 39.0(7) 1_555 1_555 1_555 yes
C(2) Rh C(4) 63.9(6) 1_555 1_555 1_555 yes
C(2) Rh C(5) 63.1(6) 1_555 1_555 1_555 yes
C(3) Rh C(4) 37.7(6) 1_555 1_555 1_555 yes
C(3) Rh C(5) 63.0(6) 1_555 1_555 1_555 yes
C(4) Rh C(5) 37.6(6) 1_555 1_555 1_555 yes
Rh P C(11) 114.6(5) 1_555 1_555 1_555 yes
Rh P C(17) 117.2(5) 1_555 1_555 1_555 yes
Rh P C(23) 109.6(5) 1_555 1_555 1_555 yes
C(11) P C(17) 104.7(7) 1_555 1_555 1_555 yes
C(11) P C(23) 111.3(7) 1_555 1_555 1_555 yes
C(17) P C(23) 98.2(7) 1_555 1_555 1_555 yes
C(31) O(2) C(32) 115(1) 1_555 1_555 1_555 yes
C(34) O(3) H 115(1) 1_555 1_555 1_555 yes
C(38) O(4) C(39) 123(1) 1_555 1_555 1_555 yes
H(37) O(5) H(38) 139(1) 1_555 1_555 1_555 no
H(40) O(6) H(41) 143(1) 1_555 1_555 1_555 no
Rh C(1) C(2) 71.7(9) 1_555 1_555 1_555 yes
Rh C(1) C(5) 69.0(8) 1_555 1_555 1_555 yes
Rh C(1) C(6) 127(1) 1_555 1_555 1_555 yes
C(2) C(1) C(5) 107(1) 1_555 1_555 1_555 yes
C(2) C(1) C(6) 128(1) 1_555 1_555 1_555 yes
C(5) C(1) C(6) 123(1) 1_555 1_555 1_555 yes
Rh C(2) C(1) 71.7(10) 1_555 1_555 1_555 yes
Rh C(2) C(3) 66.7(9) 1_555 1_555 1_555 yes
Rh C(2) C(7) 123(1) 1_555 1_555 1_555 yes
C(1) C(2) C(3) 106(1) 1_555 1_555 1_555 yes
C(1) C(2) C(7) 128(1) 1_555 1_555 1_555 yes
C(3) C(2) C(7) 125(1) 1_555 1_555 1_555 yes
Rh C(3) C(2) 74.3(10) 1_555 1_555 1_555 yes
Rh C(3) C(4) 73.8(10) 1_555 1_555 1_555 yes
Rh C(3) C(8) 127(1) 1_555 1_555 1_555 yes
C(2) C(3) C(4) 110(1) 1_555 1_555 1_555 yes
C(2) C(3) C(8) 121(2) 1_555 1_555 1_555 yes
C(4) C(3) C(8) 127(2) 1_555 1_555 1_555 yes
Rh C(4) C(3) 68.5(9) 1_555 1_555 1_555 yes
Rh C(4) C(5) 70.8(9) 1_555 1_555 1_555 yes
Rh C(4) C(9) 127(1) 1_555 1_555 1_555 yes
C(3) C(4) C(5) 106(1) 1_555 1_555 1_555 yes
C(3) C(4) C(9) 123(1) 1_555 1_555 1_555 yes
C(5) C(4) C(9) 130(1) 1_555 1_555 1_555 yes
Rh C(5) C(1) 72.4(9) 1_555 1_555 1_555 yes
Rh C(5) C(4) 71.7(8) 1_555 1_555 1_555 yes
Rh C(5) C(10) 130(1) 1_555 1_555 1_555 yes
C(1) C(5) C(4) 108(1) 1_555 1_555 1_555 yes
C(1) C(5) C(10) 123(1) 1_555 1_555 1_555 yes
C(4) C(5) C(10) 126(1) 1_555 1_555 1_555 yes
C(1) C(6) H(1) 116(2) 1_555 1_555 1_555 no
C(1) C(6) H(2) 112(2) 1_555 1_555 1_555 no
C(1) C(6) H(3) 117(1) 1_555 1_555 1_555 no
H(1) C(6) H(2) 100(1) 1_555 1_555 1_555 no
H(1) C(6) H(3) 104(2) 1_555 1_555 1_555 no
H(2) C(6) H(3) 102(2) 1_555 1_555 1_555 no
C(2) C(7) H(4) 109(1) 1_555 1_555 1_555 no
C(2) C(7) H(5) 110(2) 1_555 1_555 1_555 no
C(2) C(7) H(6) 111(2) 1_555 1_555 1_555 no
H(4) C(7) H(5) 107(2) 1_555 1_555 1_555 no
H(4) C(7) H(6) 107(2) 1_555 1_555 1_555 no
H(5) C(7) H(6) 110(2) 1_555 1_555 1_555 no
C(3) C(8) H(7) 128(3) 1_555 1_555 1_555 no
C(3) C(8) H(8) 106(2) 1_555 1_555 1_555 no
C(3) C(8) H(9) 107(1) 1_555 1_555 1_555 no
H(7) C(8) H(8) 109(2) 1_555 1_555 1_555 no
H(7) C(8) H(9) 109(2) 1_555 1_555 1_555 no
H(8) C(8) H(9) 88(2) 1_555 1_555 1_555 no
C(4) C(9) H(10) 112(1) 1_555 1_555 1_555 no
C(4) C(9) H(11) 112(1) 1_555 1_555 1_555 no
C(4) C(9) H(12) 115(1) 1_555 1_555 1_555 no
H(10) C(9) H(11) 103(1) 1_555 1_555 1_555 no
H(10) C(9) H(12) 104(1) 1_555 1_555 1_555 no
H(11) C(9) H(12) 106(2) 1_555 1_555 1_555 no
C(5) C(10) H(13) 118(2) 1_555 1_555 1_555 no
C(5) C(10) H(14) 109(1) 1_555 1_555 1_555 no
C(5) C(10) H(15) 113(1) 1_555 1_555 1_555 no
H(13) C(10) H(14) 105(1) 1_555 1_555 1_555 no
H(13) C(10) H(15) 107(2) 1_555 1_555 1_555 no
H(14) C(10) H(15) 100(2) 1_555 1_555 1_555 no
P C(11) C(12) 119(1) 1_555 1_555 1_555 yes
P C(11) C(16) 120(1) 1_555 1_555 1_555 yes
C(12) C(11) C(16) 119(1) 1_555 1_555 1_555 yes
C(11) C(12) C(13) 123(1) 1_555 1_555 1_555 yes
C(11) C(12) H(39) 117(1) 1_555 1_555 1_555 no
C(13) C(12) H(39) 119(1) 1_555 1_555 1_555 no
C(12) C(13) C(14) 117(1) 1_555 1_555 1_555 yes
C(12) C(13) H(17) 119(1) 1_555 1_555 1_555 no
C(14) C(13) H(17) 123(1) 1_555 1_555 1_555 no
C(13) C(14) C(15) 119(1) 1_555 1_555 1_555 yes
C(13) C(14) H(18) 113(1) 1_555 1_555 1_555 no
C(15) C(14) H(18) 126(2) 1_555 1_555 1_555 no
C(14) C(15) C(16) 123(1) 1_555 1_555 1_555 yes
C(14) C(15) H(19) 112(2) 1_555 1_555 1_555 no
C(16) C(15) H(19) 123(2) 1_555 1_555 1_555 no
C(11) C(16) C(15) 116(1) 1_555 1_555 1_555 yes
C(11) C(16) H(20) 121(1) 1_555 1_555 1_555 no
C(15) C(16) H(20) 121(1) 1_555 1_555 1_555 no
P C(17) C(18) 121(1) 1_555 1_555 1_555 yes
P C(17) C(22) 120(1) 1_555 1_555 1_555 yes
C(18) C(17) C(22) 118(1) 1_555 1_555 1_555 yes
C(17) C(18) C(19) 119(1) 1_555 1_555 1_555 yes
C(17) C(18) H(21) 116(1) 1_555 1_555 1_555 no
C(19) C(18) H(21) 124(1) 1_555 1_555 1_555 no
C(18) C(19) C(20) 118(1) 1_555 1_555 1_555 yes
C(18) C(19) H(22) 127(2) 1_555 1_555 1_555 no
C(20) C(19) H(22) 113(2) 1_555 1_555 1_555 no
C(19) C(20) C(21) 121(1) 1_555 1_555 1_555 yes
C(19) C(20) H(23) 154(2) 1_555 1_555 1_555 no
C(21) C(20) H(23) 84(1) 1_555 1_555 1_555 no
C(20) C(21) C(22) 121(1) 1_555 1_555 1_555 yes
C(20) C(21) H(24) 145(2) 1_555 1_555 1_555 no
C(22) C(21) H(24) 91(1) 1_555 1_555 1_555 no
C(17) C(22) C(21) 120(1) 1_555 1_555 1_555 yes
C(17) C(22) H(25) 103(1) 1_555 1_555 1_555 no
C(21) C(22) H(25) 109(1) 1_555 1_555 1_555 no
P C(23) C(24) 134(1) 1_555 1_555 1_555 yes
P C(23) H(26) 109(1) 1_555 1_555 1_555 no
C(24) C(23) H(26) 115(1) 1_555 1_555 1_555 no
C(23) C(24) C(25) 117(1) 1_555 1_555 1_555 yes
C(23) C(24) C(33) 127(1) 1_555 1_555 1_555 yes
C(25) C(24) C(33) 115(1) 1_555 1_555 1_555 yes
C(24) C(25) C(26) 123(1) 1_555 1_555 1_555 yes
C(24) C(25) C(30) 119(1) 1_555 1_555 1_555 yes
C(26) C(25) C(30) 117(1) 1_555 1_555 1_555 yes
C(25) C(26) C(27) 121(1) 1_555 1_555 1_555 yes
C(25) C(26) H(27) 121(1) 1_555 1_555 1_555 no
C(27) C(26) H(27) 116(1) 1_555 1_555 1_555 no
C(26) C(27) C(28) 119(1) 1_555 1_555 1_555 yes
C(26) C(27) H(28) 119(1) 1_555 1_555 1_555 no
C(28) C(27) H(28) 120(1) 1_555 1_555 1_555 no
C(27) C(28) C(29) 120(1) 1_555 1_555 1_555 yes
C(27) C(28) C(31) 118(1) 1_555 1_555 1_555 yes
C(29) C(28) C(31) 120(1) 1_555 1_555 1_555 yes
C(28) C(29) C(30) 120(1) 1_555 1_555 1_555 yes
C(28) C(29) H(29) 119(1) 1_555 1_555 1_555 no
C(30) C(29) H(29) 119(1) 1_555 1_555 1_555 no
C(25) C(30) C(29) 119(1) 1_555 1_555 1_555 yes
C(25) C(30) H(30) 119(1) 1_555 1_555 1_555 no
C(29) C(30) H(30) 121(1) 1_555 1_555 1_555 no
O(1) C(31) O(2) 123(1) 1_555 1_555 1_555 yes
O(1) C(31) C(28) 124(1) 1_555 1_555 1_555 yes
O(2) C(31) C(28) 112(1) 1_555 1_555 1_555 yes
O(2) C(32) H(31) 113(1) 1_555 1_555 1_555 no
O(2) C(32) H(32) 106(1) 1_555 1_555 1_555 no
O(2) C(32) H(33) 111(1) 1_555 1_555 1_555 no
H(31) C(32) H(32) 104(2) 1_555 1_555 1_555 no
H(31) C(32) H(33) 114(2) 1_555 1_555 1_555 no
H(32) C(32) H(33) 104(1) 1_555 1_555 1_555 no
C(24) C(33) C(34) 118(1) 1_555 1_555 1_555 yes
C(24) C(33) C(38) 119(1) 1_555 1_555 1_555 yes
C(34) C(33) C(38) 121(1) 1_555 1_555 1_555 yes
O(3) C(34) C(33) 124(1) 1_555 1_555 1_555 yes
O(3) C(34) C(35) 122(1) 1_555 1_555 1_555 yes
C(33) C(34) C(35) 112(2) 1_555 1_555 1_555 yes
C(34) C(35) C(36) 125(2) 1_555 1_555 1_555 yes
C(34) C(35) H(34) 120(2) 1_555 1_555 1_555 no
C(36) C(35) H(34) 113(2) 1_555 1_555 1_555 no
C(35) C(36) C(37) 119(1) 1_555 1_555 1_555 yes
C(35) C(36) H(35) 114(2) 1_555 1_555 1_555 no
C(37) C(36) H(35) 126(2) 1_555 1_555 1_555 no
C(36) C(37) C(38) 114(1) 1_555 1_555 1_555 yes
C(36) C(37) H(36) 124(1) 1_555 1_555 1_555 no
C(38) C(37) H(36) 120(2) 1_555 1_555 1_555 no
O(4) C(38) C(33) 116(1) 1_555 1_555 1_555 yes
O(4) C(38) C(37) 118(1) 1_555 1_555 1_555 yes
C(33) C(38) C(37) 125(1) 1_555 1_555 1_555 yes

loop_
_geom_bond_atom_site_label_1
_geom_bond_atom_site_label_2
_geom_bond_distance
_geom_bond_site_symmetry_1
_geom_bond_site_symmetry_2
_geom_bond_publ_flag
Rh Cl(1) 2.436(4) 1_555 1_555 yes
Rh Cl(2) 2.409(4) 1_555 1_555 yes
Rh P 2.338(4) 1_555 1_555 yes
Rh C(1) 2.21(1) 1_555 1_555 yes
Rh C(2) 2.21(2) 1_555 1_555 yes
Rh C(3) 2.11(2) 1_555 1_555 yes
Rh C(4) 2.17(1) 1_555 1_555 yes
Rh C(5) 2.16(1) 1_555 1_555 yes
P C(11) 1.82(2) 1_555 1_555 yes
P C(17) 1.84(2) 1_555 1_555 yes
P C(23) 1.80(2) 1_555 1_555 yes
O(1) C(31) 1.18(2) 1_555 1_555 yes
O(2) C(31) 1.30(2) 1_555 1_555 yes
O(2) C(32) 1.44(2) 1_555 1_555 yes
O(3) C(34) 1.27(3) 1_555 1_555 yes
O(4) C(38) 1.38(2) 1_555 1_555 yes
O(4) C(39) 1.52(2) 1_555 1_555 yes
C(1) C(2) 1.39(2) 1_555 1_555 yes
C(1) C(5) 1.44(2) 1_555 1_555 yes
C(1) C(6) 1.41(3) 1_555 1_555 yes
C(2) C(3) 1.45(2) 1_555 1_555 yes
C(2) C(7) 1.47(3) 1_555 1_555 yes
C(3) C(4) 1.38(2) 1_555 1_555 yes
C(3) C(8) 1.49(3) 1_555 1_555 yes
C(4) C(5) 1.40(2) 1_555 1_555 yes
C(4) C(9) 1.43(2) 1_555 1_555 yes
C(5) C(10) 1.51(2) 1_555 1_555 yes
C(11) C(12) 1.36(2) 1_555 1_555 yes
C(11) C(16) 1.40(2) 1_555 1_555 yes
C(12) C(13) 1.39(2) 1_555 1_555 yes
C(13) C(14) 1.37(3) 1_555 1_555 yes
C(14) C(15) 1.37(3) 1_555 1_555 yes
C(15) C(16) 1.40(2) 1_555 1_555 yes
C(17) C(18) 1.34(2) 1_555 1_555 yes
C(17) C(22) 1.43(2) 1_555 1_555 yes
C(18) C(19) 1.43(3) 1_555 1_555 yes
C(19) C(20) 1.36(3) 1_555 1_555 yes
C(20) C(21) 1.31(3) 1_555 1_555 yes
C(21) C(22) 1.33(3) 1_555 1_555 yes
C(23) C(24) 1.36(2) 1_555 1_555 yes
C(24) C(25) 1.50(2) 1_555 1_555 yes
C(24) C(33) 1.45(2) 1_555 1_555 yes
C(25) C(26) 1.43(2) 1_555 1_555 yes
C(25) C(30) 1.42(2) 1_555 1_555 yes
C(26) C(27) 1.37(2) 1_555 1_555 yes
C(27) C(28) 1.35(2) 1_555 1_555 yes
C(28) C(29) 1.42(2) 1_555 1_555 yes
C(28) C(31) 1.52(2) 1_555 1_555 yes
C(29) C(30) 1.37(3) 1_555 1_555 yes
C(33) C(34) 1.44(3) 1_555 1_555 yes
C(33) C(38) 1.40(2) 1_555 1_555 yes
C(34) C(35) 1.39(3) 1_555 1_555 yes
C(35) C(36) 1.39(3) 1_555 1_555 yes
C(36) C(37) 1.46(3) 1_555 1_555 yes
C(37) C(38) 1.33(3) 1_555 1_555 yes

loop_
_geom_contact_atom_site_label_1
_geom_contact_atom_site_label_2
_geom_contact_distance
_geom_contact_site_symmetry_1
_geom_contact_site_symmetry_2
_geom_contact_publ_flag
Cl(2) C(5) 3.30(2) 1_555 3_655 ?
Cl(2) C(1) 3.43(2) 1_555 3_655 ?
Cl(2) C(4) 3.50(2) 1_555 3_655 ?
O(1) C(15) 3.47(2) 1_555 1_546 ?
O(1) C(14) 3.55(2) 1_555 1_546 ?
O(1) C(35) 3.57(2) 1_555 2_655 ?
O(1) C(8) 3.59(3) 1_555 1_556 ?
O(2) O(3) 3.46(2) 1_555 2_655 ?
O(3) C(39) 3.54(3) 1_555 1_545 ?
O(5) O(6) 2.82(1) 1_555 4_565 ?
O(5) C(30) 3.59(2) 1_555 1_555 ?
C(30) C(32) 3.55(3) 1_555 2_654 ?
C(31) C(35) 3.46(3) 1_555 2_655 ?
